data_7063155
loop_
_publ_author_name
'Podjed, Nina'
'Ko\<smrlj, Janez'
'Modec, Barbara'

_publ_section_title
;
 Piperidine and piperazine analogs in action: zinc(ii)-mediated formation
 of amidines
;
_journal_issue 19
_journal_name_full 'New Journal of Chemistry'
_journal_page_first 8844
_journal_page_last 8859
_journal_paper_doi 10.1039/D4NJ00235K
_journal_volume 48
_journal_year 2024
_chemical_formula_moiety 'C25 H24 N4 O4 Zn'
_chemical_formula_sum 'C25 H24 N4 O4 Zn'
_chemical_formula_weight 509.85
_space_group_crystal_system monoclinic
_space_group_IT_number 14
_space_group_name_Hall '-P 2yn'
_space_group_name_H-M_alt 'P 1 21/n 1'
_atom_sites_solution_hydrogens mixed
_atom_sites_solution_primary dual
_audit_creation_date 2022-05-04
_audit_creation_method
;
Olex2 1.2
(compiled 2018.05.29 svn.r3508 for OlexSys, GUI svn.r5506)
;
_audit_update_record
;
2022-06-25 deposited with the CCDC.	2024-04-16 downloaded from the CCDC.
;
_cell_angle_alpha 90
_cell_angle_beta 98.953(4)
_cell_angle_gamma 90
_cell_formula_units_Z 4
_cell_length_a 10.9883(4)
_cell_length_b 12.0680(5)
_cell_length_c 17.4386(6)
_cell_measurement_reflns_used 4739
_cell_measurement_temperature 150.00(10)
_cell_measurement_theta_max 30.0040
_cell_measurement_theta_min 3.5690
_cell_volume 2284.30(15)
_computing_cell_refinement 'CrysAlisPro 1.171.39.46e (Rigaku OD, 2018)'
_computing_data_collection 'CrysAlisPro 1.171.39.46e (Rigaku OD, 2018)'
_computing_data_reduction 'CrysAlisPro 1.171.39.46e (Rigaku OD, 2018)'
_computing_molecular_graphics 'Olex2 (Dolomanov et al., 2009)'
_computing_publication_material 'Olex2 (Dolomanov et al., 2009)'
_computing_structure_refinement 'ShelXL (Sheldrick, 2015)'
_computing_structure_solution 'ShelXT (Sheldrick, 2015)'
_diffrn_ambient_environment N~2~
_diffrn_ambient_temperature 150.00(10)
_diffrn_detector 'CCD plate'
_diffrn_detector_area_resol_mean 10.4933
_diffrn_detector_type Atlas
_diffrn_measured_fraction_theta_full 0.999
_diffrn_measured_fraction_theta_max 0.873
_diffrn_measurement_details
;
List of Runs (angles in degrees, time in seconds):

  # Type    Start    End  Width  t~exp~   \w     \q     \k     \f   Frames
#--------------------------------------------------------------------------
  1  \w    -11.00  15.00   1.00  125.00    --  -14.21 -99.00 -90.00   26
  2  \w    -76.00  13.00   1.00  125.00    --  -14.21 -57.00  60.00   89
  3  \w    -57.00 -21.00   1.00  125.00    --  -14.21 -57.00   0.00   36
  4  \w    -24.00  49.00   1.00  125.00    --  -14.21  37.00-150.00   73
;
_diffrn_measurement_device 'four-circle diffractometer'
_diffrn_measurement_device_type 'SuperNova, Dual, Cu at home/near, Atlas'
_diffrn_measurement_method '\w scans'
_diffrn_orient_matrix_type 'CrysAlisPro convention (1999,Acta A55,543-557)'
_diffrn_orient_matrix_UB_11 0.0576239000
_diffrn_orient_matrix_UB_12 -0.0091462000
_diffrn_orient_matrix_UB_13 0.0236984000
_diffrn_orient_matrix_UB_21 0.0092464000
_diffrn_orient_matrix_UB_22 0.0580726000
_diffrn_orient_matrix_UB_23 0.0036204000
_diffrn_orient_matrix_UB_31 -0.0293394000
_diffrn_orient_matrix_UB_32 0.0002415000
_diffrn_orient_matrix_UB_33 0.0334804000
_diffrn_radiation_monochromator mirror
_diffrn_radiation_probe x-ray
_diffrn_radiation_type MoK\a
_diffrn_radiation_wavelength 0.71073
_diffrn_reflns_av_R_equivalents 0.0351
_diffrn_reflns_av_unetI/netI 0.0580
_diffrn_reflns_Laue_measured_fraction_full 0.999
_diffrn_reflns_Laue_measured_fraction_max 0.873
_diffrn_reflns_limit_h_max 13
_diffrn_reflns_limit_h_min -15
_diffrn_reflns_limit_k_max 11
_diffrn_reflns_limit_k_min -17
_diffrn_reflns_limit_l_max 17
_diffrn_reflns_limit_l_min -24
_diffrn_reflns_number 13353
_diffrn_reflns_point_group_measured_fraction_full 0.999
_diffrn_reflns_point_group_measured_fraction_max 0.873
_diffrn_reflns_theta_full 25.242
_diffrn_reflns_theta_max 30.425
_diffrn_reflns_theta_min 2.368
_diffrn_source 'micro-focus sealed X-ray tube'
_diffrn_source_type 'SuperNova (Mo) X-ray Source'
_exptl_absorpt_coefficient_mu 1.116
_exptl_absorpt_correction_T_max 1.00000
_exptl_absorpt_correction_T_min 0.68596
_exptl_absorpt_correction_type multi-scan
_exptl_absorpt_process_details
;
CrysAlisPro 1.171.39.46e (Rigaku Oxford Diffraction, 2018)
Empirical absorption correction using spherical harmonics,
 implemented in SCALE3 ABSPACK scaling algorithm.
;
_exptl_crystal_colour colourless
_exptl_crystal_density_diffrn 1.483
_exptl_crystal_description needle
_exptl_crystal_F_000 1056
_exptl_crystal_size_max 0.5
_exptl_crystal_size_mid 0.07
_exptl_crystal_size_min 0.05
_refine_diff_density_max 0.436
_refine_diff_density_min -0.528
_refine_diff_density_rms 0.064
_refine_ls_extinction_method none
_refine_ls_goodness_of_fit_ref 0.937
_refine_ls_hydrogen_treatment mixed
_refine_ls_matrix_type full
_refine_ls_number_parameters 312
_refine_ls_number_reflns 6051
_refine_ls_number_restraints 0
_refine_ls_restrained_S_all 0.937
_refine_ls_R_factor_all 0.0615
_refine_ls_R_factor_gt 0.0358
_refine_ls_shift/su_max 0.001
_refine_ls_shift/su_mean 0.000
_refine_ls_structure_factor_coef Fsqd
_refine_ls_weighting_details 'w=1/[\s^2^(Fo^2^)+(0.0371P)^2^] where P=(Fo^2^+2Fc^2^)/3'
_refine_ls_weighting_scheme calc
_refine_ls_wR_factor_gt 0.0753
_refine_ls_wR_factor_ref 0.0828
_reflns_Friedel_coverage 0.000
_reflns_number_gt 4260
_reflns_number_total 6051
_reflns_threshold_expression 'I > 2\s(I)'
_cod_data_source_file d4nj00235k2.cif
_cod_data_source_block 10
_cod_depositor_comments 'Adding full bibliography for 7063150--7063171.cif.'
_cod_database_code 7063155
_shelx_shelxl_version_number 2018/3
_shelx_space_group_comment
;
The symmetry employed for this shelxl refinement is uniquely defined
by the following loop, which should always be used as a source of
symmetry information in preference to the above space-group names.
They are only intended as comments.
;
_shelx_estimated_absorpt_t_max 0.946
_shelx_estimated_absorpt_t_min 0.605
_reflns_odcompleteness_completeness 99.89
_reflns_odcompleteness_iscentric 1
_reflns_odcompleteness_theta 27.50
_olex2_refinement_description
;
1. Fixed Uiso
 At 1.2 times of:
  All C(H) groups, All C(H,H) groups
 At 1.5 times of:
  All C(H,H,H) groups
2.a Secondary CH2 refined with riding coordinates:
 C33(H33A,H33B), C34(H34A,H34B), C32(H32A,H32B), C31(H31A,H31B)
2.b Aromatic/amide H refined with riding coordinates:
 C17(H17), C11(H11), C16(H16), C21(H21), C14(H14), C12(H12), C27(H27),
 C22(H22), C13(H13), C26(H26), C23(H23), C24(H24)
2.c Idealised Me refined as rotating group:
 C35(H35A,H35B,H35C)
;
_oxdiff_exptl_absorpt_empirical_details
;
Empirical correction (ABSPACK) includes:
- Absorption correction using spherical harmonics
- Frame scaling
;
_oxdiff_exptl_absorpt_empirical_full_max 1.324
_oxdiff_exptl_absorpt_empirical_full_min 0.748

loop_
_space_group_symop_operation_xyz
'x, y, z'
'-x+1/2, y+1/2, -z+1/2'
'-x, -y, -z'
'x-1/2, -y-1/2, z-1/2'

loop_
_atom_site_label
_atom_site_type_symbol
_atom_site_fract_x
_atom_site_fract_y
_atom_site_fract_z
_atom_site_U_iso_or_equiv
_atom_site_adp_type
_atom_site_occupancy
_atom_site_site_symmetry_order
_atom_site_calc_flag
_atom_site_refinement_flags_posn
_atom_site_refinement_flags_adp
_atom_site_refinement_flags_occupancy
_atom_site_disorder_assembly
_atom_site_disorder_group
Zn1 Zn 0.37049(2) 0.25597(2) 0.75074(2) 0.01921(7) Uani 1 1 d . . . . .
O1 O 0.34439(12) 0.41715(11) 0.77242(7) 0.0237(3) Uani 1 1 d . . . . .
O2 O 0.47562(12) 0.13197(11) 0.79920(7) 0.0253(3) Uani 1 1 d . . . . .
O11 O 0.43236(13) 0.58480(11) 0.77815(7) 0.0266(3) Uani 1 1 d . . . . .
O22 O 0.49760(14) 0.00640(13) 0.89414(8) 0.0340(4) Uani 1 1 d . . . . .
N1 N 0.52780(14) 0.33110(13) 0.70812(8) 0.0188(3) Uani 1 1 d . . . . .
N3 N 0.25256(15) 0.20701(14) 0.65428(9) 0.0194(3) Uani 1 1 d . . . . .
N2 N 0.26623(14) 0.20551(13) 0.84039(8) 0.0189(3) Uani 1 1 d . . . . .
N33 N 0.17406(15) 0.17074(14) 0.48989(8) 0.0228(4) Uani 1 1 d . . . . .
C19 C 0.42705(17) 0.48576(17) 0.76038(10) 0.0209(4) Uani 1 1 d . . . . .
C18 C 0.53145(17) 0.43950(16) 0.72194(10) 0.0189(4) Uani 1 1 d . . . . .
C28 C 0.32403(17) 0.12437(16) 0.88221(10) 0.0199(4) Uani 1 1 d . . . . .
C15 C 0.72319(17) 0.34756(17) 0.66044(10) 0.0211(4) Uani 1 1 d . . . . .
C10 C 0.62233(17) 0.28312(16) 0.67687(10) 0.0190(4) Uani 1 1 d . . . . .
C29 C 0.44251(18) 0.08324(17) 0.85769(11) 0.0230(4) Uani 1 1 d . . . . .
C17 C 0.62706(17) 0.50832(17) 0.70562(10) 0.0231(4) Uani 1 1 d . . . . .
H17 H 0.625373 0.584033 0.715318 0.028 Uiso 1 1 calc R . . . .
C20 C 0.15530(18) 0.24228(16) 0.85684(11) 0.0219(4) Uani 1 1 d . . . . .
C11 C 0.61898(18) 0.16900(17) 0.66138(11) 0.0240(4) Uani 1 1 d . . . . .
H11 H 0.553941 0.126193 0.673108 0.029 Uiso 1 1 calc R . . . .
C33 C 0.12994(19) 0.26613(16) 0.52847(11) 0.0256(4) Uani 1 1 d . . . . .
H33A H 0.051528 0.248297 0.544438 0.031 Uiso 1 1 calc R . . . .
H33B H 0.117011 0.327718 0.492383 0.031 Uiso 1 1 calc R . . . .
C16 C 0.72293(18) 0.46221(17) 0.67516(10) 0.0250(4) Uani 1 1 d . . . . .
H16 H 0.787450 0.506388 0.664274 0.030 Uiso 1 1 calc R . . . .
C21 C 0.09197(18) 0.32694(18) 0.81161(11) 0.0265(5) Uani 1 1 d . . . . .
H21 H 0.126573 0.359404 0.771698 0.032 Uiso 1 1 calc R . . . .
C14 C 0.81919(18) 0.29427(18) 0.62904(11) 0.0265(4) Uani 1 1 d . . . . .
H14 H 0.886976 0.334952 0.619215 0.032 Uiso 1 1 calc R . . . .
C25 C 0.10170(19) 0.19375(18) 0.91772(11) 0.0269(5) Uani 1 1 d . . . . .
C34 C 0.22135(19) 0.29984(17) 0.59902(10) 0.0246(4) Uani 1 1 d . . . . .
H34A H 0.296095 0.326553 0.582110 0.030 Uiso 1 1 calc R . . . .
H34B H 0.186828 0.360235 0.625395 0.030 Uiso 1 1 calc R . . . .
C32 C 0.19472(19) 0.07832(17) 0.54404(10) 0.0275(5) Uani 1 1 d . . . . .
H32A H 0.222369 0.014188 0.517971 0.033 Uiso 1 1 calc R . . . .
H32B H 0.118155 0.059169 0.561960 0.033 Uiso 1 1 calc R . . . .
C31 C 0.29048(19) 0.10899(17) 0.61256(11) 0.0266(4) Uani 1 1 d . . . . .
H31A H 0.303499 0.046700 0.648040 0.032 Uiso 1 1 calc R . . . .
H31B H 0.367892 0.124717 0.594578 0.032 Uiso 1 1 calc R . . . .
C12 C 0.71145(18) 0.12087(18) 0.62904(11) 0.0274(5) Uani 1 1 d . . . . .
H12 H 0.707549 0.045650 0.617332 0.033 Uiso 1 1 calc R . . . .
C27 C 0.2787(2) 0.07537(17) 0.94548(10) 0.0272(5) Uani 1 1 d . . . . .
H27 H 0.323814 0.021113 0.975340 0.033 Uiso 1 1 calc R . . . .
C22 C -0.02081(19) 0.36144(19) 0.82652(12) 0.0330(5) Uani 1 1 d . . . . .
H22 H -0.062381 0.417415 0.796488 0.040 Uiso 1 1 calc R . . . .
C13 C 0.81273(19) 0.18384(18) 0.61319(11) 0.0287(5) Uani 1 1 d . . . . .
H13 H 0.875478 0.149689 0.591776 0.034 Uiso 1 1 calc R . . . .
C35 C 0.0850(2) 0.14156(19) 0.42173(11) 0.0333(5) Uani 1 1 d . . . . .
H35A H 0.005998 0.128548 0.437047 0.050 Uiso 1 1 calc GR . . . .
H35B H 0.111839 0.075708 0.398393 0.050 Uiso 1 1 calc GR . . . .
H35C H 0.078579 0.201257 0.384930 0.050 Uiso 1 1 calc GR . . . .
C26 C 0.1678(2) 0.10919(19) 0.96185(11) 0.0312(5) Uani 1 1 d . . . . .
H26 H 0.135176 0.076376 1.002431 0.037 Uiso 1 1 calc R . . . .
C23 C -0.0746(2) 0.3133(2) 0.88664(14) 0.0385(6) Uani 1 1 d . . . . .
H23 H -0.151351 0.337382 0.895909 0.046 Uiso 1 1 calc R . . . .
C24 C -0.0149(2) 0.23206(19) 0.93109(13) 0.0368(6) Uani 1 1 d . . . . .
H24 H -0.051010 0.201057 0.970890 0.044 Uiso 1 1 calc R . . . .
H3 H 0.1873(19) 0.1891(17) 0.6740(10) 0.021(5) Uiso 1 1 d . . . . .

loop_
_atom_site_aniso_label
_atom_site_aniso_U_11
_atom_site_aniso_U_22
_atom_site_aniso_U_33
_atom_site_aniso_U_23
_atom_site_aniso_U_13
_atom_site_aniso_U_12
Zn1 0.01625(11) 0.01965(13) 0.02203(11) 0.00037(9) 0.00393(8) 0.00043(10)
O1 0.0209(7) 0.0190(7) 0.0334(7) -0.0021(6) 0.0108(6) -0.0006(6)
O2 0.0197(7) 0.0247(8) 0.0326(7) 0.0071(6) 0.0073(6) 0.0041(6)
O11 0.0250(7) 0.0190(8) 0.0369(7) -0.0035(6) 0.0080(6) 0.0012(6)
O22 0.0331(9) 0.0304(9) 0.0388(8) 0.0118(7) 0.0066(7) 0.0108(7)
N1 0.0160(8) 0.0191(9) 0.0212(7) 0.0012(7) 0.0023(6) 0.0003(7)
N3 0.0182(8) 0.0192(9) 0.0219(7) 0.0012(7) 0.0062(7) -0.0006(7)
N2 0.0178(8) 0.0183(8) 0.0207(7) -0.0024(7) 0.0035(6) -0.0010(7)
N33 0.0218(8) 0.0254(10) 0.0207(7) 0.0000(7) 0.0019(6) 0.0005(7)
C19 0.0197(9) 0.0222(11) 0.0201(8) 0.0020(8) 0.0011(7) 0.0037(8)
C18 0.0173(9) 0.0203(10) 0.0186(8) 0.0027(8) 0.0014(7) 0.0019(8)
C28 0.0206(9) 0.0181(10) 0.0207(8) -0.0045(8) 0.0023(7) -0.0012(8)
C15 0.0168(9) 0.0237(11) 0.0227(9) 0.0016(8) 0.0030(7) -0.0001(8)
C10 0.0153(9) 0.0222(10) 0.0197(8) 0.0014(8) 0.0032(7) 0.0003(8)
C29 0.0198(9) 0.0207(11) 0.0276(9) -0.0009(9) 0.0011(8) -0.0008(8)
C17 0.0227(10) 0.0189(10) 0.0276(9) -0.0010(8) 0.0037(8) -0.0029(8)
C20 0.0196(9) 0.0231(11) 0.0234(9) -0.0065(9) 0.0047(7) -0.0029(9)
C11 0.0184(9) 0.0236(11) 0.0309(10) 0.0015(9) 0.0066(8) -0.0011(8)
C33 0.0250(10) 0.0235(11) 0.0272(9) 0.0016(9) 0.0008(8) 0.0029(9)
C16 0.0211(10) 0.0249(11) 0.0297(10) 0.0031(9) 0.0060(8) -0.0060(9)
C21 0.0227(10) 0.0262(12) 0.0303(10) -0.0033(9) 0.0033(8) 0.0010(9)
C14 0.0182(10) 0.0297(12) 0.0334(10) 0.0014(10) 0.0098(8) -0.0010(9)
C25 0.0287(11) 0.0253(12) 0.0289(10) -0.0058(9) 0.0111(9) -0.0042(9)
C34 0.0270(11) 0.0190(11) 0.0265(9) 0.0017(9) 0.0000(8) 0.0013(9)
C32 0.0314(11) 0.0206(11) 0.0293(10) -0.0016(9) 0.0017(9) 0.0004(9)
C31 0.0282(11) 0.0230(11) 0.0278(9) -0.0004(9) 0.0021(8) 0.0064(9)
C12 0.0249(11) 0.0232(11) 0.0356(10) -0.0025(9) 0.0097(9) 0.0015(9)
C27 0.0347(12) 0.0238(11) 0.0236(9) 0.0019(9) 0.0057(9) 0.0009(9)
C22 0.0234(11) 0.0292(13) 0.0459(12) -0.0057(10) 0.0041(10) 0.0046(9)
C13 0.0221(11) 0.0305(13) 0.0361(11) -0.0004(10) 0.0124(9) 0.0039(9)
C35 0.0304(12) 0.0382(14) 0.0289(10) -0.0058(10) -0.0031(9) 0.0034(10)
C26 0.0403(13) 0.0312(13) 0.0250(10) 0.0010(9) 0.0143(9) -0.0050(11)
C23 0.0230(11) 0.0387(15) 0.0574(14) -0.0126(12) 0.0173(11) 0.0027(10)
C24 0.0340(12) 0.0376(15) 0.0443(12) -0.0070(11) 0.0233(11) -0.0049(11)

loop_
_atom_type_symbol
_atom_type_description
_atom_type_scat_dispersion_real
_atom_type_scat_dispersion_imag
_atom_type_scat_source
C C 0.0033 0.0016 'International Tables Vol C Tables 4.2.6.8 and 6.1.1.4'
H H 0.0000 0.0000 'International Tables Vol C Tables 4.2.6.8 and 6.1.1.4'
N N 0.0061 0.0033 'International Tables Vol C Tables 4.2.6.8 and 6.1.1.4'
O O 0.0106 0.0060 'International Tables Vol C Tables 4.2.6.8 and 6.1.1.4'
Zn Zn 0.2839 1.4301 'International Tables Vol C Tables 4.2.6.8 and 6.1.1.4'

loop_
_geom_angle_atom_site_label_1
_geom_angle_atom_site_label_2
_geom_angle_atom_site_label_3
_geom_angle
_geom_angle_site_symmetry_1
_geom_angle_site_symmetry_3
_geom_angle_publ_flag
O1 Zn1 N1 78.80(6) . . ?
O1 Zn1 N3 110.10(6) . . ?
O1 Zn1 N2 91.68(6) . . ?
O2 Zn1 O1 137.38(6) . . ?
O2 Zn1 N1 91.08(6) . . ?
O2 Zn1 N3 112.50(6) . . ?
O2 Zn1 N2 79.62(6) . . ?
N3 Zn1 N1 105.91(6) . . ?
N3 Zn1 N2 100.02(6) . . ?
N2 Zn1 N1 154.06(6) . . ?
C19 O1 Zn1 118.22(12) . . ?
C29 O2 Zn1 117.70(12) . . ?
C18 N1 Zn1 110.50(12) . . ?
C18 N1 C10 118.89(16) . . ?
C10 N1 Zn1 130.38(13) . . ?
C34 N3 Zn1 111.67(12) . . ?
C31 N3 Zn1 116.36(12) . . ?
C31 N3 C34 109.77(14) . . ?
C28 N2 Zn1 110.10(12) . . ?
C28 N2 C20 119.42(16) . . ?
C20 N2 Zn1 130.46(13) . . ?
C33 N33 C32 109.63(15) . . ?
C33 N33 C35 109.76(15) . . ?
C32 N33 C35 111.12(16) . . ?
O1 C19 C18 116.17(17) . . ?
O11 C19 O1 126.65(18) . . ?
O11 C19 C18 117.16(18) . . ?
N1 C18 C19 115.92(17) . . ?
N1 C18 C17 123.24(17) . . ?
C17 C18 C19 120.79(17) . . ?
N2 C28 C29 116.54(16) . . ?
N2 C28 C27 122.99(18) . . ?
C27 C28 C29 120.46(18) . . ?
C16 C15 C10 118.56(18) . . ?
C16 C15 C14 122.67(19) . . ?
C14 C15 C10 118.77(19) . . ?
N1 C10 C15 120.77(17) . . ?
N1 C10 C11 119.43(17) . . ?
C11 C10 C15 119.80(17) . . ?
O2 C29 C28 115.98(17) . . ?
O22 C29 O2 125.54(18) . . ?
O22 C29 C28 118.48(17) . . ?
C16 C17 C18 118.93(18) . . ?
N2 C20 C21 119.79(17) . . ?
N2 C20 C25 120.67(18) . . ?
C21 C20 C25 119.52(18) . . ?
C12 C11 C10 119.86(19) . . ?
N33 C33 C34 111.17(16) . . ?
C17 C16 C15 119.59(18) . . ?
C22 C21 C20 119.82(19) . . ?
C13 C14 C15 120.32(19) . . ?
C26 C25 C20 117.97(19) . . ?
C26 C25 C24 123.32(19) . . ?
C24 C25 C20 118.7(2) . . ?
N3 C34 C33 112.41(17) . . ?
N33 C32 C31 110.15(17) . . ?
N3 C31 C32 111.69(16) . . ?
C11 C12 C13 120.8(2) . . ?
C26 C27 C28 118.47(19) . . ?
C21 C22 C23 120.9(2) . . ?
C14 C13 C12 120.39(19) . . ?
C27 C26 C25 120.40(18) . . ?
C24 C23 C22 120.2(2) . . ?
C23 C24 C25 120.8(2) . . ?

loop_
_geom_bond_atom_site_label_1
_geom_bond_atom_site_label_2
_geom_bond_distance
_geom_bond_site_symmetry_2
_geom_bond_publ_flag
Zn1 O1 2.0105(13) . ?
Zn1 O2 1.9960(13) . ?
Zn1 N1 2.1822(15) . ?
Zn1 N3 2.0444(16) . ?
Zn1 N2 2.1645(15) . ?
O1 C19 1.270(2) . ?
O2 C29 1.278(2) . ?
O11 C19 1.234(2) . ?
O22 C29 1.229(2) . ?
N1 C18 1.330(2) . ?
N1 C10 1.374(2) . ?
N3 C34 1.483(2) . ?
N3 C31 1.482(2) . ?
N2 C28 1.323(2) . ?
N2 C20 1.369(2) . ?
N33 C33 1.454(3) . ?
N33 C32 1.456(2) . ?
N33 C35 1.460(2) . ?
C19 C18 1.522(3) . ?
C18 C17 1.403(3) . ?
C28 C29 1.516(3) . ?
C28 C27 1.409(3) . ?
C15 C10 1.419(3) . ?
C15 C16 1.407(3) . ?
C15 C14 1.416(3) . ?
C10 C11 1.403(3) . ?
C17 C16 1.369(3) . ?
C20 C21 1.407(3) . ?
C20 C25 1.418(3) . ?
C11 C12 1.366(3) . ?
C33 C34 1.518(3) . ?
C21 C22 1.370(3) . ?
C14 C13 1.361(3) . ?
C25 C26 1.410(3) . ?
C25 C24 1.415(3) . ?
C32 C31 1.510(3) . ?
C12 C13 1.410(3) . ?
C27 C26 1.357(3) . ?
C22 C23 1.406(3) . ?
C23 C24 1.354(3) . ?

loop_
_geom_hbond_atom_site_label_D
_geom_hbond_atom_site_label_H
_geom_hbond_atom_site_label_A
_geom_hbond_distance_DH
_geom_hbond_distance_HA
_geom_hbond_distance_DA
_geom_hbond_angle_DHA
_geom_hbond_site_symmetry_A
_geom_hbond_publ_flag
N3 H3 O11 0.87(2) 2.09(2) 2.905(2) 156.7(19) 2_546 yes
